data_4083328
loop_
_publ_author_name
'Fu, Ross'
'Bercaw, John E.'
'Labinger, Jay A.'

_publ_section_title
;
 Intra- and Intermolecular C--H Activation by
 Bis(phenolate)pyridineiridium(III) Complexes
;
_journal_issue 24
_journal_name_full Organometallics
_journal_page_first 6751
_journal_paper_doi 10.1021/om201069k
_journal_volume 30
_journal_year 2011
_chemical_formula_moiety 'C50 H84 Ir N O2 P2'
_chemical_formula_sum 'C50 H84 Ir N O2 P2'
_chemical_formula_weight 985.32
_chemical_name_systematic
;

 ?

;
_space_group_IT_number 14
_symmetry_cell_setting monoclinic
_symmetry_space_group_name_Hall '-P 2ybc'
_symmetry_space_group_name_H-M 'P 1 21/c 1'
_atom_sites_solution_hydrogens geom
_atom_sites_solution_primary direct
_atom_sites_solution_secondary difmap
_audit_creation_method SHELXL-97
_cell_angle_alpha 90.00
_cell_angle_beta 93.830(2)
_cell_angle_gamma 90.00
_cell_formula_units_Z 4
_cell_length_a 12.2897(7)
_cell_length_b 35.3664(19)
_cell_length_c 11.4244(6)
_cell_measurement_reflns_used 9796
_cell_measurement_temperature 100(2)
_cell_measurement_theta_max 27.84
_cell_measurement_theta_min 2.43
_cell_volume 4954.4(5)
_computing_cell_refinement 'Bruker SAINT-Plus v7.66A'
_computing_data_collection 'Bruker APEX2 v2009.7-0'
_computing_data_reduction 'Bruker SAINT-Plus v7.66A'
_computing_molecular_graphics 'Bruker XP v5.1'
_computing_publication_material 'Bruker XCIF 2008'
_computing_structure_refinement 'SHELXL-97 (Sheldrick, 2008)'
_computing_structure_solution 'SHELXS-97 (Sheldrick, 2008)'
_diffrn_ambient_temperature 100(2)
_diffrn_measured_fraction_theta_full 0.998
_diffrn_measured_fraction_theta_max 0.998
_diffrn_measurement_device_type 'Bruker KAPPA APEX II'
_diffrn_measurement_method '\w scans; 15 settings'
_diffrn_radiation_monochromator graphite
_diffrn_radiation_source 'fine-focus sealed tube'
_diffrn_radiation_type MoK\a
_diffrn_radiation_wavelength 0.71073
_diffrn_reflns_av_R_equivalents 0.0339
_diffrn_reflns_av_sigmaI/netI 0.0188
_diffrn_reflns_limit_h_max 16
_diffrn_reflns_limit_h_min -16
_diffrn_reflns_limit_k_max 46
_diffrn_reflns_limit_k_min -45
_diffrn_reflns_limit_l_max 15
_diffrn_reflns_limit_l_min -15
_diffrn_reflns_number 85756
_diffrn_reflns_theta_full 27.89
_diffrn_reflns_theta_max 27.89
_diffrn_reflns_theta_min 1.76
_exptl_absorpt_coefficient_mu 2.796
_exptl_absorpt_correction_T_max 0.7456
_exptl_absorpt_correction_T_min 0.6727
_exptl_absorpt_correction_type multi-scan
_exptl_absorpt_process_details 'SADABS v2008/1, Bruker-AXS, Madison, WI'
_exptl_crystal_colour Yellow
_exptl_crystal_density_diffrn 1.321
_exptl_crystal_density_method 'not measured'
_exptl_crystal_description Block
_exptl_crystal_F_000 2056
_exptl_crystal_size_max 0.17
_exptl_crystal_size_mid 0.14
_exptl_crystal_size_min 0.11
_refine_diff_density_max 0.633
_refine_diff_density_min -0.778
_refine_diff_density_rms 0.067
_refine_ls_extinction_method none
_refine_ls_goodness_of_fit_ref 1.824
_refine_ls_hydrogen_treatment Riding
_refine_ls_matrix_type 'Full matrix'
_refine_ls_number_parameters 527
_refine_ls_number_reflns 11802
_refine_ls_number_restraints 0
_refine_ls_restrained_S_all 1.824
_refine_ls_R_factor_all 0.0218
_refine_ls_R_factor_gt 0.0188
_refine_ls_shift/su_max 0.003
_refine_ls_shift/su_mean 0.000
_refine_ls_structure_factor_coef Fsqd
_refine_ls_weighting_details w=1/s^2^(Fo^2^)
_refine_ls_weighting_scheme sigma
_refine_ls_wR_factor_gt 0.0366
_refine_ls_wR_factor_ref 0.0368
_reflns_number_gt 10841
_reflns_number_total 11802
_reflns_threshold_expression >2sigma(I)
_cod_data_source_file 14-Ir(PEt3)2Me-ruf28.cif
_cod_data_source_block ruf28
_cod_depositor_comments
;
The following automatic conversions were performed:

'_symmetry_cell_setting' value 'Monoclinic' changed to 'monoclinic'
according to
/usr/data/users/saulius/automatic-downloads/retrospective/ACS/lib/dictionaries/cif_core.dic
dictionary named 'cif_core.dic' version 2.4.2 from
2011-04-26.

'_refine_ls_weighting_scheme' value 'Sigma' changed to
'sigma' according to
/usr/data/users/saulius/automatic-downloads/retrospective/ACS/lib/dictionaries/cif_core.dic
dictionary named 'cif_core.dic' version 2.4.2 from 2011-04-26.

Automatic conversion script
Id: cif_fix_values 2281 2013-09-26 08:29:07Z andrius 

The following automatic conversions were performed:

'_atom_sites_solution_primary' value 'Direct methods' was changed to
'direct'.

'_atom_sites_solution_secondary' value 'Difference Fourier map' was
changed to 'difmap'.

'_atom_sites_solution_hydrogens' value 'Geometric positions' was
changed to 'geom'.

Automatic conversion script
Id: cif_fix_values 6452 2018-10-05 10:23:21Z andrius 
;
_cod_original_sg_symbol_H-M P2(1)/c
_cod_database_code 4083328

loop_
_symmetry_equiv_pos_as_xyz
'x, y, z'
'-x, y+1/2, -z+1/2'
'-x, -y, -z'
'x, -y-1/2, z-1/2'

loop_
_atom_site_label
_atom_site_type_symbol
_atom_site_fract_x
_atom_site_fract_y
_atom_site_fract_z
_atom_site_U_iso_or_equiv
_atom_site_adp_type
_atom_site_occupancy
_atom_site_symmetry_multiplicity
_atom_site_calc_flag
_atom_site_refinement_flags
Ir1 Ir 0.109495(5) 0.093513(2) 0.208345(6) 0.00991(2) Uani 1 1 d .
P1 P 0.11641(4) 0.088555(13) 0.00373(4) 0.01280(9) Uani 1 1 d .
P2 P 0.10083(3) 0.092028(13) 0.41298(4) 0.01218(9) Uani 1 1 d .
O1 O 0.26489(9) 0.07089(3) 0.20895(11) 0.0123(3) Uani 1 1 d .
O2 O -0.04373(9) 0.11753(3) 0.21041(11) 0.0132(3) Uani 1 1 d .
N1 N 0.17612(11) 0.14834(4) 0.20753(12) 0.0104(3) Uani 1 1 d .
C1 C 0.34336(14) 0.08582(5) 0.27901(15) 0.0122(4) Uani 1 1 d .
C2 C 0.43301(14) 0.06244(5) 0.32124(15) 0.0125(4) Uani 1 1 d .
C3 C 0.50341(14) 0.07591(5) 0.41162(16) 0.0137(4) Uani 1 1 d .
H3 H 0.5605 0.0598 0.4417 0.016 Uiso 1 1 calc R
C4 C 0.49487(13) 0.11224(5) 0.46134(15) 0.0126(4) Uani 1 1 d .
C5 C 0.41751(13) 0.13573(5) 0.40809(15) 0.0126(4) Uani 1 1 d .
H5 H 0.4134 0.1610 0.4355 0.015 Uiso 1 1 calc R
C6 C 0.34424(13) 0.12433(5) 0.31549(15) 0.0113(3) Uani 1 1 d .
C7 C 0.27804(13) 0.15482(5) 0.25642(15) 0.0115(3) Uani 1 1 d .
C8 C 0.32398(14) 0.19113(5) 0.25195(15) 0.0129(4) Uani 1 1 d .
H8 H 0.3979 0.1947 0.2796 0.015 Uiso 1 1 calc R
C9 C 0.26427(13) 0.22171(5) 0.20836(15) 0.0116(3) Uani 1 1 d .
C10 C 0.15858(13) 0.21411(5) 0.16245(15) 0.0124(4) Uani 1 1 d .
H10 H 0.1137 0.2344 0.1342 0.015 Uiso 1 1 calc R
C11 C 0.11721(13) 0.17748(5) 0.15695(15) 0.0114(3) Uani 1 1 d .
C12 C 0.00769(13) 0.17136(5) 0.09659(16) 0.0120(4) Uani 1 1 d .
C13 C -0.02146(14) 0.19534(5) 0.00159(16) 0.0128(4) Uani 1 1 d .
H13 H 0.0326 0.2114 -0.0273 0.015 Uiso 1 1 calc R
C14 C -0.12609(14) 0.19639(5) -0.05150(16) 0.0137(4) Uani 1 1 d .
C15 C -0.20448(14) 0.17463(5) 0.00169(16) 0.0160(4) Uani 1 1 d .
H15 H -0.2782 0.1768 -0.0281 0.019 Uiso 1 1 calc R
C16 C -0.18145(14) 0.15024(5) 0.09464(16) 0.0145(4) Uani 1 1 d .
C17 C -0.06952(14) 0.14528(5) 0.13608(15) 0.0130(4) Uani 1 1 d .
C18 C 0.45021(14) 0.02306(5) 0.26708(16) 0.0141(4) Uani 1 1 d .
C19 C 0.46163(15) 0.02702(5) 0.13501(16) 0.0182(4) Uani 1 1 d .
H19A H 0.5270 0.0418 0.1216 0.027 Uiso 1 1 calc R
H19B H 0.3973 0.0399 0.0988 0.027 Uiso 1 1 calc R
H19C H 0.4679 0.0019 0.1001 0.027 Uiso 1 1 calc R
C20 C 0.35412(15) -0.00346(5) 0.28887(17) 0.0195(4) Uani 1 1 d .
H20A H 0.2862 0.0076 0.2545 0.029 Uiso 1 1 calc R
H20B H 0.3489 -0.0068 0.3735 0.029 Uiso 1 1 calc R
H20C H 0.3661 -0.0281 0.2525 0.029 Uiso 1 1 calc R
C21 C 0.55448(15) 0.00375(5) 0.32004(17) 0.0187(4) Uani 1 1 d .
H21A H 0.5650 -0.0203 0.2798 0.028 Uiso 1 1 calc R
H21B H 0.5475 -0.0009 0.4037 0.028 Uiso 1 1 calc R
H21C H 0.6173 0.0202 0.3103 0.028 Uiso 1 1 calc R
C22 C 0.56365(14) 0.12511(5) 0.57118(16) 0.0160(4) Uani 1 1 d .
C23 C 0.49727(16) 0.11830(6) 0.67878(17) 0.0265(5) Uani 1 1 d .
H23A H 0.4301 0.1333 0.6712 0.040 Uiso 1 1 calc R
H23B H 0.5406 0.1259 0.7501 0.040 Uiso 1 1 calc R
H23C H 0.4789 0.0914 0.6836 0.040 Uiso 1 1 calc R
C24 C 0.59214(15) 0.16727(5) 0.56504(18) 0.0215(4) Uani 1 1 d .
H24A H 0.6298 0.1722 0.4937 0.032 Uiso 1 1 calc R
H24B H 0.6397 0.1742 0.6339 0.032 Uiso 1 1 calc R
H24C H 0.5251 0.1823 0.5636 0.032 Uiso 1 1 calc R
C25 C 0.67104(15) 0.10320(5) 0.58780(17) 0.0203(4) Uani 1 1 d .
H25A H 0.6555 0.0762 0.5961 0.030 Uiso 1 1 calc R
H25B H 0.7125 0.1123 0.6585 0.030 Uiso 1 1 calc R
H25C H 0.7138 0.1071 0.5194 0.030 Uiso 1 1 calc R
C26 C 0.30838(14) 0.26217(5) 0.20802(16) 0.0138(4) Uani 1 1 d .
C27 C 0.30730(15) 0.27624(5) 0.08123(16) 0.0201(4) Uani 1 1 d .
H27A H 0.3576 0.2610 0.0378 0.030 Uiso 1 1 calc R
H27B H 0.3303 0.3028 0.0807 0.030 Uiso 1 1 calc R
H27C H 0.2334 0.2740 0.0440 0.030 Uiso 1 1 calc R
C28 C 0.23535(15) 0.28785(5) 0.27767(18) 0.0222(4) Uani 1 1 d .
H28A H 0.1611 0.2877 0.2406 0.033 Uiso 1 1 calc R
H28B H 0.2642 0.3137 0.2785 0.033 Uiso 1 1 calc R
H28C H 0.2342 0.2785 0.3583 0.033 Uiso 1 1 calc R
C29 C 0.42568(14) 0.26476(5) 0.26296(17) 0.0190(4) Uani 1 1 d .
H29A H 0.4279 0.2558 0.3442 0.029 Uiso 1 1 calc R
H29B H 0.4503 0.2911 0.2617 0.029 Uiso 1 1 calc R
H29C H 0.4737 0.2491 0.2180 0.029 Uiso 1 1 calc R
C30 C -0.15316(14) 0.21902(5) -0.16466(16) 0.0161(4) Uani 1 1 d .
C31 C -0.27425(15) 0.22976(6) -0.17853(17) 0.0221(4) Uani 1 1 d .
H31A H -0.3187 0.2067 -0.1840 0.033 Uiso 1 1 calc R
H31B H -0.2881 0.2448 -0.2500 0.033 Uiso 1 1 calc R
H31C H -0.2934 0.2446 -0.1104 0.033 Uiso 1 1 calc R
C32 C -0.12473(16) 0.19440(6) -0.26928(17) 0.0253(5) Uani 1 1 d .
H32A H -0.0467 0.1885 -0.2626 0.038 Uiso 1 1 calc R
H32B H -0.1425 0.2082 -0.3425 0.038 Uiso 1 1 calc R
H32C H -0.1669 0.1709 -0.2694 0.038 Uiso 1 1 calc R
C33 C -0.08757(16) 0.25584(6) -0.16670(18) 0.0249(5) Uani 1 1 d .
H33A H -0.1050 0.2717 -0.1002 0.037 Uiso 1 1 calc R
H33B H -0.1063 0.2693 -0.2402 0.037 Uiso 1 1 calc R
H33C H -0.0095 0.2500 -0.1610 0.037 Uiso 1 1 calc R
C34 C -0.27344(14) 0.13130(5) 0.15846(17) 0.0192(4) Uani 1 1 d .
C35 C -0.26795(15) 0.14671(6) 0.28453(18) 0.0236(4) Uani 1 1 d .
H35A H -0.1970 0.1404 0.3240 0.035 Uiso 1 1 calc R
H35B H -0.3261 0.1353 0.3273 0.035 Uiso 1 1 calc R
H35C H -0.2772 0.1742 0.2826 0.035 Uiso 1 1 calc R
C36 C -0.26604(16) 0.08777(5) 0.16190(19) 0.0253(5) Uani 1 1 d .
H36A H -0.2766 0.0778 0.0820 0.038 Uiso 1 1 calc R
H36B H -0.3227 0.0777 0.2097 0.038 Uiso 1 1 calc R
H36C H -0.1941 0.0802 0.1962 0.038 Uiso 1 1 calc R
C37 C -0.38750(15) 0.14114(7) 0.10255(19) 0.0313(5) Uani 1 1 d .
H37A H -0.3971 0.1687 0.1018 0.047 Uiso 1 1 calc R
H37B H -0.4433 0.1295 0.1483 0.047 Uiso 1 1 calc R
H37C H -0.3947 0.1315 0.0219 0.047 Uiso 1 1 calc R
C38 C 0.20830(15) 0.12169(5) -0.06479(16) 0.0173(4) Uani 1 1 d .
H38A H 0.1992 0.1182 -0.1509 0.021 Uiso 1 1 calc R
H38B H 0.1846 0.1477 -0.0476 0.021 Uiso 1 1 calc R
C39 C 0.32975(15) 0.11834(6) -0.02738(17) 0.0225(4) Uani 1 1 d .
H39A H 0.3404 0.1209 0.0580 0.034 Uiso 1 1 calc R
H39B H 0.3700 0.1383 -0.0652 0.034 Uiso 1 1 calc R
H39C H 0.3567 0.0936 -0.0510 0.034 Uiso 1 1 calc R
C40 C 0.16658(15) 0.04179(5) -0.03681(16) 0.0165(4) Uani 1 1 d .
H40A H 0.2343 0.0366 0.0124 0.020 Uiso 1 1 calc R
H40B H 0.1119 0.0227 -0.0164 0.020 Uiso 1 1 calc R
C41 C 0.19074(16) 0.03573(6) -0.16522(17) 0.0225(4) Uani 1 1 d .
H41A H 0.1237 0.0392 -0.2154 0.034 Uiso 1 1 calc R
H41B H 0.2185 0.0100 -0.1753 0.034 Uiso 1 1 calc R
H41C H 0.2456 0.0541 -0.1872 0.034 Uiso 1 1 calc R
C42 C -0.00628(14) 0.09537(5) -0.09487(16) 0.0168(4) Uani 1 1 d .
H42A H -0.0371 0.1206 -0.0790 0.020 Uiso 1 1 calc R
H42B H 0.0158 0.0956 -0.1766 0.020 Uiso 1 1 calc R
C43 C -0.09564(16) 0.06604(6) -0.08564(19) 0.0264(5) Uani 1 1 d .
H43A H -0.0682 0.0412 -0.1072 0.040 Uiso 1 1 calc R
H43B H -0.1584 0.0728 -0.1389 0.040 Uiso 1 1 calc R
H43C H -0.1179 0.0653 -0.0049 0.040 Uiso 1 1 calc R
C44 C 0.19380(14) 0.06029(5) 0.49964(16) 0.0161(4) Uani 1 1 d .
H44A H 0.2671 0.0622 0.4691 0.019 Uiso 1 1 calc R
H44B H 0.1998 0.0693 0.5818 0.019 Uiso 1 1 calc R
C45 C 0.15994(15) 0.01857(5) 0.49927(17) 0.0215(4) Uani 1 1 d .
H45A H 0.0915 0.0159 0.5378 0.032 Uiso 1 1 calc R
H45B H 0.2170 0.0036 0.5416 0.032 Uiso 1 1 calc R
H45C H 0.1497 0.0096 0.4182 0.032 Uiso 1 1 calc R
C46 C -0.03455(14) 0.07840(5) 0.45655(16) 0.0149(4) Uani 1 1 d .
H46A H -0.0892 0.0953 0.4159 0.018 Uiso 1 1 calc R
H46B H -0.0500 0.0523 0.4284 0.018 Uiso 1 1 calc R
C47 C -0.05058(15) 0.07976(6) 0.58809(16) 0.0200(4) Uani 1 1 d .
H47A H 0.0093 0.0662 0.6309 0.030 Uiso 1 1 calc R
H47B H -0.1201 0.0678 0.6035 0.030 Uiso 1 1 calc R
H47C H -0.0512 0.1061 0.6142 0.030 Uiso 1 1 calc R
C48 C 0.12503(15) 0.13671(5) 0.49218(16) 0.0169(4) Uani 1 1 d .
H48A H 0.1253 0.1317 0.5774 0.020 Uiso 1 1 calc R
H48B H 0.1983 0.1462 0.4760 0.020 Uiso 1 1 calc R
C49 C 0.04116(16) 0.16758(5) 0.46039(17) 0.0213(4) Uani 1 1 d .
H49A H 0.0387 0.1724 0.3758 0.032 Uiso 1 1 calc R
H49B H 0.0619 0.1908 0.5028 0.032 Uiso 1 1 calc R
H49C H -0.0309 0.1593 0.4822 0.032 Uiso 1 1 calc R
C50 C 0.04155(14) 0.03853(5) 0.20406(16) 0.0162(4) Uani 1 1 d .
H50A H -0.0018 0.0350 0.2722 0.024 Uiso 1 1 calc R
H50B H 0.1003 0.0198 0.2061 0.024 Uiso 1 1 calc R
H50C H -0.0053 0.0354 0.1319 0.024 Uiso 1 1 calc R

loop_
_atom_site_aniso_label
_atom_site_aniso_U_11
_atom_site_aniso_U_22
_atom_site_aniso_U_33
_atom_site_aniso_U_23
_atom_site_aniso_U_13
_atom_site_aniso_U_12
Ir1 0.01100(3) 0.00911(3) 0.00944(3) 0.00016(3) -0.00054(2) -0.00150(3)
P1 0.0155(2) 0.0122(2) 0.0105(2) -0.00023(19) -0.00041(17) -0.00114(18)
P2 0.0125(2) 0.0135(2) 0.0104(2) 0.0005(2) -0.00009(16) 0.00004(19)
O1 0.0117(6) 0.0114(6) 0.0136(7) -0.0025(5) -0.0010(5) 0.0004(5)
O2 0.0108(6) 0.0141(6) 0.0145(7) 0.0033(5) 0.0001(5) 0.0002(5)
N1 0.0114(7) 0.0083(7) 0.0114(8) -0.0013(6) 0.0006(6) -0.0014(6)
C1 0.0136(8) 0.0133(9) 0.0099(9) 0.0008(7) 0.0026(6) -0.0016(7)
C2 0.0145(8) 0.0115(9) 0.0119(9) 0.0013(7) 0.0038(7) -0.0003(7)
C3 0.0126(8) 0.0144(9) 0.0143(9) 0.0029(7) 0.0021(7) 0.0024(7)
C4 0.0115(8) 0.0143(9) 0.0121(9) 0.0000(7) 0.0010(7) -0.0011(7)
C5 0.0138(8) 0.0099(8) 0.0142(9) -0.0015(7) 0.0026(7) -0.0004(7)
C6 0.0099(8) 0.0121(9) 0.0120(9) 0.0008(7) 0.0011(7) -0.0007(7)
C7 0.0128(8) 0.0114(9) 0.0102(9) -0.0006(7) 0.0008(7) 0.0006(7)
C8 0.0102(8) 0.0154(9) 0.0127(9) -0.0008(7) -0.0012(7) -0.0017(7)
C9 0.0137(8) 0.0100(8) 0.0113(9) -0.0005(7) 0.0025(7) -0.0011(7)
C10 0.0133(8) 0.0105(8) 0.0132(9) 0.0015(7) -0.0005(7) 0.0026(7)
C11 0.0112(8) 0.0144(9) 0.0087(9) -0.0003(7) 0.0016(6) -0.0002(7)
C12 0.0104(8) 0.0115(9) 0.0138(9) -0.0012(7) -0.0009(7) 0.0001(7)
C13 0.0124(8) 0.0115(9) 0.0146(9) -0.0008(7) 0.0020(7) -0.0015(7)
C14 0.0143(9) 0.0128(9) 0.0137(9) -0.0001(7) -0.0017(7) 0.0005(7)
C15 0.0113(8) 0.0183(9) 0.0176(10) 0.0003(8) -0.0034(7) -0.0002(7)
C16 0.0134(8) 0.0160(9) 0.0139(9) 0.0000(7) -0.0005(7) -0.0034(7)
C17 0.0142(8) 0.0144(9) 0.0103(9) -0.0023(7) 0.0003(7) 0.0000(7)
C18 0.0150(9) 0.0116(9) 0.0157(10) -0.0005(7) 0.0018(7) 0.0028(7)
C19 0.0204(9) 0.0172(10) 0.0175(10) -0.0029(8) 0.0038(8) 0.0018(8)
C20 0.0210(9) 0.0132(9) 0.0245(11) -0.0013(8) 0.0031(8) 0.0002(8)
C21 0.0210(10) 0.0145(9) 0.0206(11) -0.0008(8) 0.0020(8) 0.0045(8)
C22 0.0163(9) 0.0166(9) 0.0145(10) -0.0016(8) -0.0029(7) 0.0026(7)
C23 0.0269(11) 0.0351(12) 0.0171(11) -0.0025(9) -0.0007(8) 0.0011(9)
C24 0.0187(9) 0.0197(10) 0.0248(11) -0.0060(9) -0.0090(8) 0.0018(8)
C25 0.0206(10) 0.0177(10) 0.0212(11) -0.0017(8) -0.0082(8) 0.0018(8)
C26 0.0143(8) 0.0100(8) 0.0169(10) 0.0011(7) -0.0006(7) -0.0024(7)
C27 0.0228(10) 0.0167(10) 0.0205(10) 0.0043(8) -0.0016(8) -0.0052(8)
C28 0.0239(10) 0.0143(10) 0.0286(12) -0.0059(8) 0.0028(8) -0.0018(8)
C29 0.0189(9) 0.0141(9) 0.0232(11) 0.0033(8) -0.0046(8) -0.0052(8)
C30 0.0145(9) 0.0182(9) 0.0150(10) 0.0038(8) -0.0019(7) -0.0018(8)
C31 0.0193(10) 0.0259(11) 0.0206(11) 0.0063(9) -0.0033(8) 0.0030(8)
C32 0.0255(11) 0.0335(12) 0.0166(11) 0.0014(9) -0.0014(8) 0.0032(9)
C33 0.0235(10) 0.0237(11) 0.0264(11) 0.0115(9) -0.0064(8) -0.0042(9)
C34 0.0129(9) 0.0230(10) 0.0212(11) 0.0056(8) -0.0012(7) -0.0030(8)
C35 0.0194(10) 0.0262(11) 0.0260(12) 0.0050(9) 0.0077(8) -0.0003(8)
C36 0.0198(10) 0.0252(11) 0.0309(12) 0.0028(9) 0.0025(8) -0.0094(8)
C37 0.0133(10) 0.0449(14) 0.0355(14) 0.0164(11) 0.0000(9) -0.0045(9)
C38 0.0237(10) 0.0154(9) 0.0128(10) 0.0022(8) 0.0032(7) -0.0018(8)
C39 0.0226(10) 0.0257(11) 0.0197(11) 0.0023(9) 0.0040(8) -0.0048(8)
C40 0.0199(9) 0.0161(9) 0.0133(9) -0.0028(8) -0.0012(7) 0.0013(8)
C41 0.0304(11) 0.0211(10) 0.0164(10) -0.0040(8) 0.0040(8) 0.0027(9)
C42 0.0201(9) 0.0168(9) 0.0126(9) -0.0021(8) -0.0044(7) 0.0014(8)
C43 0.0215(10) 0.0283(11) 0.0282(12) -0.0004(10) -0.0073(9) -0.0009(9)
C44 0.0141(9) 0.0212(10) 0.0129(9) 0.0047(8) 0.0002(7) 0.0014(7)
C45 0.0216(10) 0.0216(10) 0.0214(11) 0.0057(9) 0.0012(8) 0.0051(8)
C46 0.0133(8) 0.0181(9) 0.0136(9) 0.0021(8) 0.0020(7) 0.0007(7)
C47 0.0183(9) 0.0262(10) 0.0158(10) 0.0047(8) 0.0034(8) 0.0040(8)
C48 0.0180(9) 0.0187(10) 0.0140(10) -0.0040(8) 0.0012(7) -0.0023(8)
C49 0.0279(11) 0.0169(10) 0.0192(11) -0.0038(8) 0.0024(8) 0.0018(8)
C50 0.0186(9) 0.0130(9) 0.0169(10) 0.0001(8) 0.0004(7) -0.0047(7)

loop_
_atom_type_symbol
_atom_type_description
_atom_type_scat_dispersion_real
_atom_type_scat_dispersion_imag
_atom_type_scat_source
C C 0.0033 0.0016 'International Tables Vol C Tables 4.2.6.8 and 6.1.1.4'
H H 0.0000 0.0000 'International Tables Vol C Tables 4.2.6.8 and 6.1.1.4'
N N 0.0061 0.0033 'International Tables Vol C Tables 4.2.6.8 and 6.1.1.4'
O O 0.0106 0.0060 'International Tables Vol C Tables 4.2.6.8 and 6.1.1.4'
P P 0.1023 0.0942 'International Tables Vol C Tables 4.2.6.8 and 6.1.1.4'
Ir Ir -1.4442 7.9887 'International Tables Vol C Tables 4.2.6.8 and 6.1.1.4'

loop_
_geom_angle_atom_site_label_1
_geom_angle_atom_site_label_2
_geom_angle_atom_site_label_3
_geom_angle
_geom_angle_publ_flag
O2 Ir1 O1 178.26(5) yes
O2 Ir1 N1 88.65(5) yes
O1 Ir1 N1 89.83(5) yes
O2 Ir1 C50 91.12(6) yes
O1 Ir1 C50 90.42(6) yes
N1 Ir1 C50 178.40(6) yes
O2 Ir1 P2 84.03(4) yes
O1 Ir1 P2 95.23(4) yes
N1 Ir1 P2 93.93(4) yes
C50 Ir1 P2 87.61(5) yes
O2 Ir1 P1 97.78(4) yes
O1 Ir1 P1 83.10(4) yes
N1 Ir1 P1 91.40(4) yes
C50 Ir1 P1 87.07(5) yes
P2 Ir1 P1 174.416(16) yes
C40 P1 C42 103.85(8) ?
C40 P1 C38 103.93(9) ?
C42 P1 C38 99.07(8) ?
C40 P1 Ir1 110.68(6) ?
C42 P1 Ir1 121.14(6) ?
C38 P1 Ir1 116.09(6) ?
C46 P2 C48 102.27(9) ?
C46 P2 C44 103.62(8) ?
C48 P2 C44 100.69(8) ?
C46 P2 Ir1 112.26(6) ?
C48 P2 Ir1 117.06(6) ?
C44 P2 Ir1 118.75(6) ?
C1 O1 Ir1 118.90(10) ?
C17 O2 Ir1 118.49(11) ?
C7 N1 C11 119.71(14) ?
C7 N1 Ir1 120.17(11) ?
C11 N1 Ir1 120.12(11) ?
O1 C1 C6 123.40(15) ?
O1 C1 C2 119.09(15) ?
C6 C1 C2 117.52(15) ?
C3 C2 C1 118.63(16) ?
C3 C2 C18 120.87(15) ?
C1 C2 C18 120.50(15) ?
C2 C3 C4 123.58(16) ?
C5 C4 C3 116.11(16) ?
C5 C4 C22 120.66(16) ?
C3 C4 C22 123.19(15) ?
C4 C5 C6 123.44(16) ?
C5 C6 C1 119.19(15) ?
C5 C6 C7 116.02(15) ?
C1 C6 C7 124.61(15) ?
N1 C7 C8 120.12(15) ?
N1 C7 C6 121.80(15) ?
C8 C7 C6 118.08(15) ?
C9 C8 C7 121.58(16) ?
C8 C9 C10 116.34(16) ?
C8 C9 C26 123.60(15) ?
C10 C9 C26 120.05(15) ?
C11 C10 C9 121.67(16) ?
N1 C11 C10 120.12(15) ?
N1 C11 C12 121.63(15) ?
C10 C11 C12 118.25(15) ?
C13 C12 C17 119.79(15) ?
C13 C12 C11 116.53(15) ?
C17 C12 C11 123.46(16) ?
C14 C13 C12 122.39(16) ?
C13 C14 C15 116.10(16) ?
C13 C14 C30 121.62(16) ?
C15 C14 C30 122.24(15) ?
C16 C15 C14 124.32(16) ?
C15 C16 C17 118.17(16) ?
C15 C16 C34 121.08(16) ?
C17 C16 C34 120.58(16) ?
O2 C17 C12 123.37(15) ?
O2 C17 C16 119.07(16) ?
C12 C17 C16 117.54(16) ?
C19 C18 C21 107.40(15) ?
C19 C18 C20 109.66(15) ?
C21 C18 C20 107.05(15) ?
C19 C18 C2 109.67(14) ?
C21 C18 C2 112.03(14) ?
C20 C18 C2 110.93(14) ?
C25 C22 C24 107.46(15) ?
C25 C22 C4 111.99(15) ?
C24 C22 C4 111.46(15) ?
C25 C22 C23 108.67(16) ?
C24 C22 C23 108.87(16) ?
C4 C22 C23 108.32(15) ?
C9 C26 C27 109.01(14) ?
C9 C26 C28 109.40(15) ?
C27 C26 C28 109.24(15) ?
C9 C26 C29 112.19(14) ?
C27 C26 C29 108.41(15) ?
C28 C26 C29 108.54(15) ?
C33 C30 C31 107.19(15) ?
C33 C30 C32 108.80(16) ?
C31 C30 C32 109.22(15) ?
C33 C30 C14 111.75(15) ?
C31 C30 C14 111.69(15) ?
C32 C30 C14 108.13(15) ?
C35 C34 C16 107.57(15) ?
C35 C34 C37 106.86(17) ?
C16 C34 C37 112.45(16) ?
C35 C34 C36 109.34(16) ?
C16 C34 C36 113.73(16) ?
C37 C34 C36 106.65(16) ?
C39 C38 P1 116.57(13) ?
C41 C40 P1 117.24(13) ?
C43 C42 P1 115.81(13) ?
C45 C44 P2 115.24(12) ?
C47 C46 P2 115.95(12) ?
C49 C48 P2 114.41(12) ?

loop_
_geom_bond_atom_site_label_1
_geom_bond_atom_site_label_2
_geom_bond_distance
_geom_bond_publ_flag
Ir1 O2 2.0674(11) yes
Ir1 O1 2.0702(11) yes
Ir1 N1 2.1050(14) yes
Ir1 C50 2.1154(17) yes
Ir1 P2 2.3479(5) yes
Ir1 P1 2.3514(5) yes
P1 C40 1.8353(18) ?
P1 C42 1.8367(17) ?
P1 C38 1.8384(18) ?
P2 C46 1.8327(18) ?
P2 C48 1.8355(18) ?
P2 C44 1.8424(17) ?
O1 C1 1.322(2) ?
O2 C17 1.322(2) ?
N1 C7 1.357(2) ?
N1 C11 1.365(2) ?
C1 C6 1.424(2) ?
C1 C2 1.435(2) ?
C2 C3 1.387(2) ?
C2 C18 1.544(2) ?
C3 C4 1.411(2) ?
C4 C5 1.373(2) ?
C4 C22 1.535(2) ?
C5 C6 1.402(2) ?
C6 C7 1.486(2) ?
C7 C8 1.405(2) ?
C8 C9 1.381(2) ?
C9 C10 1.394(2) ?
C9 C26 1.530(2) ?
C10 C11 1.391(2) ?
C11 C12 1.487(2) ?
C12 C13 1.405(2) ?
C12 C17 1.418(2) ?
C13 C14 1.385(2) ?
C14 C15 1.403(2) ?
C14 C30 1.538(2) ?
C15 C16 1.383(2) ?
C16 C17 1.435(2) ?
C16 C34 1.539(2) ?
C18 C19 1.531(2) ?
C18 C21 1.540(2) ?
C18 C20 1.541(2) ?
C22 C25 1.531(2) ?
C22 C24 1.534(2) ?
C22 C23 1.539(3) ?
C26 C27 1.531(2) ?
C26 C28 1.536(2) ?
C26 C29 1.536(2) ?
C30 C33 1.533(2) ?
C30 C31 1.534(2) ?
C30 C32 1.538(3) ?
C34 C35 1.537(3) ?
C34 C37 1.541(2) ?
C34 C36 1.542(3) ?
C38 C39 1.529(2) ?
C40 C41 1.531(2) ?
C42 C43 1.519(3) ?
C44 C45 1.533(2) ?
C46 C47 1.529(2) ?
C48 C49 1.528(2) ?
